data_1536423
loop_
_publ_author_name
'Palkina, K.K.'
'Maksimova, S.I.'
'Chibiskova, N.T.'
'Chudinova, N.N.'
'Karmanovskaya, N.B.'

_publ_section_title
;
 Crystal structure of indium polyphosphate In (P O3)3-C'
;
_journal_name_full 'Zhurnal Neorganicheskoi Khimii'
_journal_page_first 1270
_journal_page_last 1272
_journal_volume 38
_journal_year 1993
_chemical_formula_sum 'In O9 P3'
_chemical_name_systematic 'In (P O3)3'
_space_group_IT_number 9
_symmetry_space_group_name_Hall 'C -2yc'
_symmetry_space_group_name_H-M 'C 1 c 1'
_cell_angle_alpha 90
_cell_angle_beta 135.03
_cell_angle_gamma 90
_cell_formula_units_Z 4
_cell_length_a 13.55
_cell_length_b 6.538
_cell_length_c 10.894
_cell_volume 682.070
_citation_journal_id_ASTM ZNOKAQ
_cod_data_source_file Palkina_ZNOKAQ_1993_1360.cif
_cod_data_source_block In1O9P3
_cod_original_cell_volume 682.0703
_cod_original_formula_sum 'In1 O9 P3'
_cod_database_code 1536423

loop_
_symmetry_equiv_pos_as_xyz
x,y,z
x,-y,z+1/2
x+1/2,y+1/2,z
x+1/2,-y+1/2,z+1/2

loop_
_atom_site_label
_atom_site_type_symbol
_atom_site_fract_x
_atom_site_fract_y
_atom_site_fract_z
_atom_site_occupancy
_atom_site_U_iso_or_equiv
O4 O-2 0.206 0.105 0.659 1 0.0
O6 O-2 0.951 0.247 0.344 1 0.0
O8 O-2 0.245 0.319 0.525 1 0.0
In1 In+3 0 0.006 0 1 0.0
O9 O-2 0.089 0.174 0.225 1 0.0
O3 O-2 0.944 0.192 0.587 1 0.0
P3 P+5 0.1851 0.3417 0.3307 1 0.0
O7 O-2 0.113 0.448 0.778 1 0.0
P2 P+5 -0.006 0.6753 0.242 1 0.0
O5 O-2 0.301 0.372 0.341 1 0.0
O2 O-2 0.026 0.238 0.879 1 0.0
P1 P+5 0.3135 0.8365 0.1676 1 0.0
O1 O-2 0.365 0.01 0.123 1 0.0
